data_7007156
loop_
_publ_author_name
'Stephenson, Maria D.'
'Hardie, Michaele J.'

_publ_section_title
;
 Coordination and hydrogen bonded network structures of Cu(II) with
 mixed ligands: a hybrid hydrogen bonded material, an infinite sandwich
 arrangement, and a 3-D net.
;
_journal_issue 28
_journal_name_full 'Dalton transactions (Cambridge, England : 2003)'
_journal_page_first 3407
_journal_page_last 3417
_journal_paper_doi 10.1039/b600357e
_journal_year 2006
_chemical_formula_sum 'C26 H15 Cu N7 O10'
_chemical_formula_weight 648.99
_chemical_name_common
;nitrobis(1,10-phenanthroline-5,6-dione)copper(ii) nitrate
acetonitrile clathrate
;
_chemical_name_systematic
;
nitrobis(1,10-phenanthroline-5,6-dione)copper(II) nitrate acetonitrile clathrate
;
_space_group_IT_number 60
_symmetry_cell_setting orthorhombic
_symmetry_space_group_name_Hall '-P 2n 2ab'
_symmetry_space_group_name_H-M 'P b c n'
_atom_sites_solution_hydrogens geom
_atom_sites_solution_primary direct
_atom_sites_solution_secondary difmap
_audit_creation_method SHELXL-97
_cell_angle_alpha 90.00
_cell_angle_beta 90.00
_cell_angle_gamma 90.00
_cell_formula_units_Z 4
_cell_length_a 15.158(3)
_cell_length_b 12.213(2)
_cell_length_c 14.874(3)
_cell_measurement_temperature 150(2)
_cell_volume 2753.5(9)
_computing_structure_refinement 'SHELXL-97 (Sheldrick, 1997)'
_computing_structure_solution 'SHELXS-97 (Sheldrick, 1990)'
_diffrn_ambient_temperature 150(2)
_diffrn_measured_fraction_theta_full 0.997
_diffrn_measured_fraction_theta_max 0.997
_diffrn_measurement_device_type CCD
_diffrn_radiation_monochromator graphite
_diffrn_radiation_source 'fine-focus sealed tube'
_diffrn_radiation_type MoK\a
_diffrn_radiation_wavelength 0.71073
_diffrn_reflns_av_R_equivalents 0.0936
_diffrn_reflns_av_sigmaI/netI 0.0513
_diffrn_reflns_limit_h_max 16
_diffrn_reflns_limit_h_min -16
_diffrn_reflns_limit_k_max 13
_diffrn_reflns_limit_k_min -13
_diffrn_reflns_limit_l_max 15
_diffrn_reflns_limit_l_min -16
_diffrn_reflns_number 11667
_diffrn_reflns_theta_full 22.50
_diffrn_reflns_theta_max 22.50
_diffrn_reflns_theta_min 2.54
_exptl_absorpt_coefficient_mu 0.864
_exptl_absorpt_correction_T_max 0.8705
_exptl_absorpt_correction_T_min 0.8670
_exptl_absorpt_correction_type multi-scan
_exptl_crystal_colour green
_exptl_crystal_density_diffrn 1.566
_exptl_crystal_density_method 'not measured'
_exptl_crystal_description prismatic
_exptl_crystal_F_000 1316
_exptl_crystal_size_max 0.17
_exptl_crystal_size_mid 0.16
_exptl_crystal_size_min 0.16
_refine_diff_density_max 1.160
_refine_diff_density_min -0.798
_refine_diff_density_rms 0.197
_refine_ls_extinction_method none
_refine_ls_goodness_of_fit_ref 1.166
_refine_ls_hydrogen_treatment constr
_refine_ls_matrix_type full
_refine_ls_number_parameters 227
_refine_ls_number_reflns 1796
_refine_ls_number_restraints 2
_refine_ls_restrained_S_all 1.168
_refine_ls_R_factor_all 0.0878
_refine_ls_R_factor_gt 0.0744
_refine_ls_shift/su_max 0.000
_refine_ls_shift/su_mean 0.000
_refine_ls_structure_factor_coef Fsqd
_refine_ls_weighting_details 'calc w=1/[\s^2^(Fo^2^)+(0.1363P)^2^+7.0456P] where P=(Fo^2^+2Fc^2^)/3'
_refine_ls_weighting_scheme calc
_refine_ls_wR_factor_gt 0.2260
_refine_ls_wR_factor_ref 0.2383
_reflns_number_gt 1533
_reflns_number_total 1796
_reflns_threshold_expression >2sigma(I)
_cod_data_source_file b600357e.txt
_cod_data_source_block complex_2
_cod_depositor_comments
;
The following automatic conversions were performed:
'_symmetry_cell_setting' value 'Orthorhombic' changed to 'orthorhombic'
according to '/home/saulius/struct/CIF-dictionaries/cif_core.dic'
dictionary named 'cif_core.dic' version 2.4.1 from
2010-06-29.

'_exptl_absorpt_correction_type' value 'multiscan' changed to
'multi-scan' according to
'/home/saulius/struct/CIF-dictionaries/cif_core.dic' dictionary named
'cif_core.dic' version 2.4.1 from 2010-06-29.

Automatic conversion script
Id: cif_fix_enum 1527 2010-12-29 10:47:43Z saulius 
;
_cod_original_sg_symbol_H-M Pbcn
_cod_database_code 7007156

loop_
_symmetry_equiv_pos_as_xyz
'x, y, z'
'-x+1/2, -y+1/2, z+1/2'
'x+1/2, -y+1/2, -z'
'-x, y, -z+1/2'
'-x, -y, -z'
'x-1/2, y-1/2, -z-1/2'
'-x-1/2, y-1/2, z'
'x, -y, z-1/2'

loop_
_atom_site_label
_atom_site_type_symbol
_atom_site_fract_x
_atom_site_fract_y
_atom_site_fract_z
_atom_site_U_iso_or_equiv
_atom_site_adp_type
_atom_site_occupancy
_atom_site_symmetry_multiplicity
_atom_site_calc_flag
_atom_site_refinement_flags
_atom_site_disorder_assembly
_atom_site_disorder_group
Cu1 Cu 0.5000 0.79176(9) 0.2500 0.0435(6) Uani 1 2 d S . .
O3 O 0.4219(14) 1.4899(9) 0.4985(7) 0.200(7) Uani 1 1 d . . .
O5 O 0.7394(4) 0.6718(5) -0.0948(4) 0.0754(16) Uani 1 1 d . . .
O6 O 0.8073(3) 0.5359(4) 0.0332(4) 0.0719(16) Uani 1 1 d . . .
O21 O 0.5654(4) 0.9574(8) 0.2702(5) 0.109(3) Uani 1 1 d . . .
O22 O 0.4639(8) 1.1098(8) 0.2524(7) 0.067(4) Uani 0.50 1 d P . .
O31 O 0.4963(9) 1.5093(18) 0.3979(17) 0.131(7) Uani 0.50 1 d P . .
N1 N 0.5261(4) 0.7944(4) 0.1184(4) 0.0462(14) Uani 1 1 d . . .
N10 N 0.6108(4) 0.6910(5) 0.2491(3) 0.0477(15) Uani 1 1 d . . .
N20 N 0.5000 1.0135(7) 0.2500 0.062(3) Uani 1 2 d S . .
N30 N 0.4799(11) 1.5051(18) 0.4627(15) 0.083(6) Uani 0.50 1 d P . .
N40 N 0.3186(6) 1.3107(7) 0.4091(6) 0.0244(19) Uani 0.50 1 d PD . .
C2 C 0.4802(5) 0.8483(6) 0.0561(5) 0.0516(18) Uani 1 1 d . . .
H2 H 0.4276 0.8852 0.0730 0.062 Uiso 1 1 calc R . .
C3 C 0.5074(5) 0.8518(6) -0.0330(5) 0.057(2) Uani 1 1 d . . .
H3 H 0.4746 0.8925 -0.0759 0.069 Uiso 1 1 calc R . .
C4 C 0.5815(5) 0.7963(6) -0.0586(5) 0.0558(19) Uani 1 1 d . . .
H4 H 0.6007 0.7980 -0.1194 0.067 Uiso 1 1 calc R . .
C5 C 0.7071(5) 0.6711(6) -0.0186(5) 0.0596(19) Uani 1 1 d . . .
C6 C 0.7483(5) 0.5978(6) 0.0527(5) 0.0588(19) Uani 1 1 d . . .
C7 C 0.7518(5) 0.5512(6) 0.2181(6) 0.061(2) Uani 1 1 d . . .
H7 H 0.7991 0.5017 0.2078 0.073 Uiso 1 1 calc R . .
C8 C 0.7205(5) 0.5662(6) 0.3030(6) 0.063(2) Uani 1 1 d . . .
H8 H 0.7466 0.5287 0.3523 0.076 Uiso 1 1 calc R . .
C9 C 0.6499(5) 0.6373(6) 0.3168(5) 0.0575(19) Uani 1 1 d . . .
H9 H 0.6287 0.6481 0.3762 0.069 Uiso 1 1 calc R . .
C11 C 0.5989(4) 0.7380(5) 0.0933(4) 0.0467(16) Uani 1 1 d . . .
C12 C 0.6433(4) 0.6776(5) 0.1654(4) 0.0464(16) Uani 1 1 d . . .
C13 C 0.6285(5) 0.7371(6) 0.0055(5) 0.0508(17) Uani 1 1 d . . .
C14 C 0.7148(4) 0.6078(5) 0.1464(5) 0.0502(17) Uani 1 1 d . . .
C41 C 0.3623(10) 1.3260(13) 0.3473(15) 0.108(9) Uani 0.50 1 d PD . .
C42 C 0.4363(14) 1.3749(16) 0.3031(14) 0.108(8) Uani 0.50 1 d PD . .
H42A H 0.4363 1.3537 0.2396 0.162 Uiso 0.50 1 calc PR . .
H42B H 0.4909 1.3498 0.3316 0.162 Uiso 0.50 1 calc PR . .
H42C H 0.4322 1.4548 0.3079 0.162 Uiso 0.50 1 calc PR . .

loop_
_atom_site_aniso_label
_atom_site_aniso_U_11
_atom_site_aniso_U_22
_atom_site_aniso_U_33
_atom_site_aniso_U_23
_atom_site_aniso_U_13
_atom_site_aniso_U_12
Cu1 0.0422(8) 0.0501(8) 0.0383(8) 0.000 -0.0009(4) 0.000
O3 0.39(2) 0.123(8) 0.086(8) 0.014(6) -0.010(11) 0.037(12)
O5 0.082(4) 0.074(4) 0.070(4) 0.001(3) 0.028(3) 0.009(3)
O6 0.060(3) 0.058(3) 0.097(4) -0.002(3) 0.024(3) 0.010(3)
O21 0.043(3) 0.204(9) 0.079(4) 0.063(5) 0.000(3) -0.004(5)
O22 0.106(10) 0.048(6) 0.048(6) 0.002(5) -0.010(8) -0.005(5)
O31 0.069(9) 0.172(17) 0.151(19) 0.082(15) 0.036(10) -0.015(9)
N1 0.045(3) 0.055(3) 0.038(3) -0.003(2) 0.000(3) 0.008(3)
N10 0.047(3) 0.048(3) 0.048(4) 0.006(3) -0.003(2) 0.000(3)
N20 0.098(8) 0.045(6) 0.042(5) 0.000 -0.005(5) 0.000
N30 0.054(9) 0.149(16) 0.047(9) 0.011(10) 0.008(7) -0.052(10)
N40 0.020(4) 0.016(4) 0.037(5) -0.001(4) 0.007(4) -0.008(4)
C2 0.056(4) 0.057(4) 0.041(4) -0.002(3) -0.007(3) 0.012(3)
C3 0.071(5) 0.057(5) 0.044(4) 0.005(3) -0.008(3) 0.004(4)
C4 0.064(5) 0.059(4) 0.044(4) 0.004(3) 0.006(3) 0.004(4)
C5 0.064(5) 0.053(4) 0.062(5) -0.003(4) 0.014(4) -0.001(4)
C6 0.046(4) 0.049(4) 0.081(5) 0.000(4) 0.009(4) 0.001(3)
C7 0.051(4) 0.051(4) 0.081(6) 0.011(4) -0.002(4) 0.006(3)
C8 0.057(4) 0.064(5) 0.068(5) 0.015(4) -0.015(4) 0.005(4)
C9 0.062(4) 0.057(4) 0.053(4) 0.017(4) -0.003(4) -0.010(4)
C11 0.050(4) 0.047(4) 0.043(4) -0.001(3) -0.002(3) 0.003(3)
C12 0.040(4) 0.051(4) 0.049(4) 0.007(3) 0.000(3) 0.000(3)
C13 0.058(4) 0.050(4) 0.045(4) -0.001(3) 0.009(3) -0.002(3)
C14 0.044(4) 0.040(3) 0.066(5) 0.004(3) 0.005(3) 0.001(3)
C41 0.047(10) 0.049(10) 0.23(3) 0.078(14) -0.002(14) 0.022(8)
C42 0.15(2) 0.091(14) 0.079(14) -0.021(11) -0.009(13) 0.047(15)

loop_
_atom_type_symbol
_atom_type_description
_atom_type_scat_dispersion_real
_atom_type_scat_dispersion_imag
_atom_type_scat_source
C C 0.0033 0.0016 'International Tables Vol C Tables 4.2.6.8 and 6.1.1.4'
H H 0.0000 0.0000 'International Tables Vol C Tables 4.2.6.8 and 6.1.1.4'
N N 0.0061 0.0033 'International Tables Vol C Tables 4.2.6.8 and 6.1.1.4'
O O 0.0106 0.0060 'International Tables Vol C Tables 4.2.6.8 and 6.1.1.4'
Cu Cu 0.3201 1.2651 'International Tables Vol C Tables 4.2.6.8 and 6.1.1.4'

loop_
_geom_angle_atom_site_label_1
_geom_angle_atom_site_label_2
_geom_angle_atom_site_label_3
_geom_angle
_geom_angle_site_symmetry_1
_geom_angle_site_symmetry_3
_geom_angle_publ_flag
N1 Cu1 N1 178.2(3) 4_655 . ?
N1 Cu1 N10 81.0(2) 4_655 4_655 ?
N1 Cu1 N10 100.1(2) . 4_655 ?
N1 Cu1 N10 100.1(2) 4_655 . ?
N1 Cu1 N10 81.0(2) . . ?
N10 Cu1 N10 107.6(3) 4_655 . ?
N1 Cu1 O21 86.7(2) 4_655 . ?
N1 Cu1 O21 91.7(2) . . ?
N10 Cu1 O21 151.3(3) 4_655 . ?
N10 Cu1 O21 100.1(2) . . ?
N1 Cu1 O21 91.7(2) 4_655 4_655 ?
N1 Cu1 O21 86.7(2) . 4_655 ?
N10 Cu1 O21 100.1(2) 4_655 4_655 ?
N10 Cu1 O21 151.3(3) . 4_655 ?
O21 Cu1 O21 54.3(3) . 4_655 ?
N30 O3 N30 53(2) . 5_686 ?
N20 O21 Cu1 96.3(5) . . ?
O22 O22 N20 65.0(5) 4_655 . ?
C2 N1 C11 119.0(6) . . ?
C2 N1 Cu1 125.9(5) . . ?
C11 N1 Cu1 115.1(4) . . ?
C9 N10 C12 118.2(6) . . ?
C9 N10 Cu1 129.8(5) . . ?
C12 N10 Cu1 111.9(4) . . ?
O21 N20 O21 113.1(11) 4_655 . ?
O21 N20 O22 146.1(8) 4_655 4_655 ?
O21 N20 O22 99.7(7) . 4_655 ?
O21 N20 O22 99.7(7) 4_655 . ?
O21 N20 O22 146.1(8) . . ?
O22 N20 O22 50.1(10) 4_655 . ?
O31 N30 O3 135(2) . . ?
O31 N30 N30 137(3) . 5_686 ?
O3 N30 N30 87(2) . 5_686 ?
O31 N30 O3 96.6(18) . 5_686 ?
O3 N30 O3 127(2) . 5_686 ?
N30 N30 O3 40.7(10) 5_686 5_686 ?
N1 C2 C3 121.6(7) . . ?
C4 C3 C2 119.7(7) . . ?
C3 C4 C13 119.1(7) . . ?
O5 C5 C13 122.5(7) . . ?
O5 C5 C6 118.8(7) . . ?
C13 C5 C6 118.7(6) . . ?
O6 C6 C14 122.0(7) . . ?
O6 C6 C5 120.3(7) . . ?
C14 C6 C5 117.7(6) . . ?
C8 C7 C14 120.3(7) . . ?
C7 C8 C9 119.2(7) . . ?
N10 C9 C8 122.3(7) . . ?
N1 C11 C13 122.0(6) . . ?
N1 C11 C12 115.4(6) . . ?
C13 C11 C12 122.6(6) . . ?
N10 C12 C14 122.7(6) . . ?
N10 C12 C11 116.5(6) . . ?
C14 C12 C11 120.8(6) . . ?
C11 C13 C4 118.6(6) . . ?
C11 C13 C5 119.6(6) . . ?
C4 C13 C5 121.8(6) . . ?
C7 C14 C12 117.3(7) . . ?
C7 C14 C6 122.7(6) . . ?
C12 C14 C6 120.0(6) . . ?
N40 C41 C42 153(2) . . ?

loop_
_geom_bond_atom_site_label_1
_geom_bond_atom_site_label_2
_geom_bond_distance
_geom_bond_site_symmetry_2
_geom_bond_publ_flag
Cu1 N1 1.997(6) 4_655 ?
Cu1 N1 1.997(6) . ?
Cu1 N10 2.082(6) 4_655 ?
Cu1 N10 2.082(6) . ?
Cu1 O21 2.273(9) . ?
Cu1 O21 2.273(9) 4_655 ?
O3 N30 1.04(2) . ?
O3 N30 1.60(2) 5_686 ?
O5 C5 1.234(9) . ?
O6 C6 1.208(8) . ?
O21 N20 1.242(8) . ?
O22 O22 1.10(2) 4_655 ?
O22 N20 1.298(13) . ?
O31 N30 1.00(2) . ?
N1 C2 1.333(9) . ?
N1 C11 1.353(9) . ?
N10 C9 1.340(8) . ?
N10 C12 1.348(8) . ?
N20 O21 1.242(8) 4_655 ?
N20 O22 1.298(13) 4_655 ?
N30 N30 1.27(4) 5_686 ?
N30 O3 1.60(2) 5_686 ?
N40 C41 1.148(16) . ?
C2 C3 1.388(11) . ?
C3 C4 1.366(11) . ?
C4 C13 1.393(10) . ?
C5 C13 1.483(10) . ?
C5 C6 1.522(11) . ?
C6 C14 1.488(10) . ?
C7 C8 1.362(12) . ?
C7 C14 1.390(10) . ?
C8 C9 1.394(11) . ?
C11 C13 1.381(10) . ?
C11 C12 1.465(9) . ?
C12 C14 1.408(9) . ?
C41 C42 1.431(17) . ?
